data_1518067
loop_
_publ_author_name
'Huang, An-Cheng'
'Sumby, Christopher J.'
'Tiekink, Edward R. T.'
'Taylor, Dennis K.'

_publ_section_title
;
 Synthesis of guaia-4(5)-en-11-ol, guaia-5(6)-en-11-ol, aciphyllene,
 1-epi-melicodenones C and E, and other guaiane-type sesquiterpenoids via
 the diastereoselective epoxidation of guaiol.
;
_journal_issue 11
_journal_name_full 'Journal of natural products'
_journal_page_first 2522
_journal_page_last 2536
_journal_paper_doi 10.1021/np500611z
_journal_volume 77
_journal_year 2014
_chemical_absolute_configuration rm
_chemical_formula_sum 'C15 H20 O3'
_chemical_formula_weight 248.31
_chemical_name_systematic
; 
 ? 
;
_space_group_IT_number 5
_symmetry_cell_setting monoclinic
_symmetry_space_group_name_Hall 'C 2y'
_symmetry_space_group_name_H-M 'C 1 2 1'
_atom_sites_solution_hydrogens geom
_atom_sites_solution_primary direct
_atom_sites_solution_secondary difmap
_audit_creation_method SHELXL-97
_cell_angle_alpha 90.00
_cell_angle_beta 104.156(4)
_cell_angle_gamma 90.00
_cell_formula_units_Z 4
_cell_length_a 14.3680(6)
_cell_length_b 5.5232(2)
_cell_length_c 16.9484(7)
_cell_measurement_reflns_used 3295
_cell_measurement_temperature 149(2)
_cell_measurement_theta_max 29.1656
_cell_measurement_theta_min 2.4737
_cell_volume 1304.14(9)
_computing_cell_refinement
;
CrysAlisPro, Agilent Technologies,
Version 1.171.35.21 (release 20-01-2012 CrysAlis171 .NET)
(compiled Jan 23 2012,18:06:46)
;
_computing_data_collection
;
CrysAlisPro, Agilent Technologies,
Version 1.171.35.21 (release 20-01-2012 CrysAlis171 .NET)
(compiled Jan 23 2012,18:06:46)
;
_computing_data_reduction
;
CrysAlisPro, Agilent Technologies,
Version 1.171.35.21 (release 20-01-2012 CrysAlis171 .NET)
(compiled Jan 23 2012,18:06:46)
;
_computing_molecular_graphics 'X-Seed (Barbour, 2001)'
_computing_publication_material 'CIFTAB (Sheldrck)'
_computing_structure_refinement 'SHELXL-97 (Sheldrick, 1997)'
_computing_structure_solution 'SHELXS-97 (Sheldrick, 1990)'
_diffrn_ambient_temperature 149(2)
_diffrn_detector_area_resol_mean 16.1695
_diffrn_measured_fraction_theta_full 0.997
_diffrn_measured_fraction_theta_max 0.995
_diffrn_measurement_device_type 'Xcalibur, Eos'
_diffrn_measurement_method '\w scans'
_diffrn_radiation_monochromator graphite
_diffrn_radiation_source 'Enhance (Mo) X-ray Source'
_diffrn_radiation_type MoK\a
_diffrn_radiation_wavelength 0.71073
_diffrn_reflns_av_R_equivalents 0.0430
_diffrn_reflns_av_sigmaI/netI 0.0444
_diffrn_reflns_limit_h_max 18
_diffrn_reflns_limit_h_min -18
_diffrn_reflns_limit_k_max 7
_diffrn_reflns_limit_k_min -6
_diffrn_reflns_limit_l_max 22
_diffrn_reflns_limit_l_min -22
_diffrn_reflns_number 7913
_diffrn_reflns_theta_full 27.00
_diffrn_reflns_theta_max 27.50
_diffrn_reflns_theta_min 2.48
_exptl_absorpt_coefficient_mu 0.087
_exptl_absorpt_correction_T_max 1.00000
_exptl_absorpt_correction_T_min 0.62128
_exptl_absorpt_correction_type multi-scan
_exptl_absorpt_process_details
;
CrysAlisPro, Agilent Technologies,
Version 1.171.35.21 (release 20-01-2012 CrysAlis171 .NET)
(compiled Jan 23 2012,18:06:46)
Empirical absorption correction using spherical harmonics,
 implemented in SCALE3 ABSPACK scaling algorithm.
;
_exptl_crystal_colour colourless
_exptl_crystal_density_diffrn 1.265
_exptl_crystal_density_method 'not measured'
_exptl_crystal_description rod
_exptl_crystal_F_000 536
_exptl_crystal_size_max 0.47
_exptl_crystal_size_mid 0.15
_exptl_crystal_size_min 0.12
_refine_diff_density_max 0.232
_refine_diff_density_min -0.177
_refine_diff_density_rms 0.040
_refine_ls_extinction_method none
_refine_ls_goodness_of_fit_ref 1.034
_refine_ls_hydrogen_treatment constr
_refine_ls_matrix_type full
_refine_ls_number_parameters 167
_refine_ls_number_reflns 2860
_refine_ls_number_restraints 1
_refine_ls_restrained_S_all 1.034
_refine_ls_R_factor_all 0.0441
_refine_ls_R_factor_gt 0.0402
_refine_ls_shift/su_max 0.000
_refine_ls_shift/su_mean 0.000
_refine_ls_structure_factor_coef Fsqd
_refine_ls_weighting_details 'calc w=1/[\s^2^(Fo^2^)+(0.0484P)^2^+0.3826P] where P=(Fo^2^+2Fc^2^)/3'
_refine_ls_weighting_scheme calc
_refine_ls_wR_factor_gt 0.0945
_refine_ls_wR_factor_ref 0.0974
_reflns_number_gt 2667
_reflns_number_total 2860
_reflns_threshold_expression >2sigma(I)
_cod_data_source_file np500611z_si_003.cif
_cod_data_source_block ah016b
_cod_depositor_comments 'Adding full bibliography for 1518063--1518067.cif.'
_cod_original_sg_symbol_H-M C2
_cod_database_code 1518067

loop_
_symmetry_equiv_pos_as_xyz
'x, y, z'
'-x, y, -z'
'x+1/2, y+1/2, z'
'-x+1/2, y+1/2, -z'

loop_
_atom_site_label
_atom_site_type_symbol
_atom_site_fract_x
_atom_site_fract_y
_atom_site_fract_z
_atom_site_U_iso_or_equiv
_atom_site_adp_type
_atom_site_occupancy
_atom_site_symmetry_multiplicity
_atom_site_calc_flag
_atom_site_refinement_flags
C1 C 0.82419(12) -0.5172(3) 0.12051(10) 0.0242(4) Uani 1 1 d .
H1A H 0.8749 -0.4891 0.0911 0.029 Uiso 1 1 calc R
H1B H 0.8176 -0.6937 0.1277 0.029 Uiso 1 1 calc R
O2 O 0.68014(9) -0.4824(3) 0.01014(7) 0.0286(3) Uani 1 1 d .
O2' O 0.79436(8) 0.0461(2) 0.40608(6) 0.0218(3) Uani 1 1 d .
C2 C 0.73029(11) -0.4097(3) 0.07424(9) 0.0201(4) Uani 1 1 d .
C3 C 0.70719(11) -0.2023(3) 0.12175(9) 0.0177(3) Uani 1 1 d .
C3' C 0.78959(11) -0.2162(3) 0.39821(9) 0.0182(3) Uani 1 1 d .
C3A C 0.77424(11) -0.1885(3) 0.19307(9) 0.0161(3) Uani 1 1 d .
O4 O 0.71790(9) 0.1643(2) 0.24575(7) 0.0271(3) Uani 1 1 d .
C4 C 0.76931(11) -0.0132(3) 0.25845(9) 0.0171(3) Uani 1 1 d .
C5 C 0.83102(11) -0.0653(3) 0.34307(9) 0.0167(3) Uani 1 1 d .
C6 C 0.93845(11) -0.0381(3) 0.35210(10) 0.0191(4) Uani 1 1 d .
H6A H 0.9698 -0.0103 0.4102 0.023 Uiso 1 1 calc R
H6B H 0.9497 0.1074 0.3216 0.023 Uiso 1 1 calc R
C7 C 0.98664(11) -0.2552(3) 0.32222(9) 0.0186(3) Uani 1 1 d .
H7A H 0.9736 -0.4012 0.3516 0.022 Uiso 1 1 calc R
H7B H 1.0569 -0.2286 0.3371 0.022 Uiso 1 1 calc R
C8 C 0.95520(11) -0.3062(3) 0.23068(9) 0.0179(3) Uani 1 1 d .
H8 H 0.9943 -0.4475 0.2207 0.021 Uiso 1 1 calc R
C8A C 0.84931(11) -0.3878(3) 0.20366(9) 0.0171(3) Uani 1 1 d .
H8A H 0.8372 -0.5038 0.2453 0.021 Uiso 1 1 calc R
C9 C 0.61899(12) -0.0558(4) 0.08924(11) 0.0266(4) Uani 1 1 d .
H9A H 0.5889 -0.0158 0.1336 0.040 Uiso 1 1 calc R
H9B H 0.5739 -0.1492 0.0476 0.040 Uiso 1 1 calc R
H9C H 0.6362 0.0938 0.0651 0.040 Uiso 1 1 calc R
C10 C 0.68961(12) -0.3185(4) 0.36886(10) 0.0244(4) Uani 1 1 d .
H10A H 0.6606 -0.3375 0.4151 0.037 Uiso 1 1 calc R
H10B H 0.6929 -0.4765 0.3434 0.037 Uiso 1 1 calc R
H10C H 0.6504 -0.2079 0.3290 0.037 Uiso 1 1 calc R
C11 C 0.85209(12) -0.3550(4) 0.46746(10) 0.0249(4) Uani 1 1 d .
H11A H 0.9163 -0.2824 0.4820 0.037 Uiso 1 1 calc R
H11B H 0.8569 -0.5237 0.4510 0.037 Uiso 1 1 calc R
H11C H 0.8239 -0.3493 0.5146 0.037 Uiso 1 1 calc R
C12 C 0.97955(12) -0.0977(4) 0.17966(10) 0.0239(4) Uani 1 1 d .
H12A H 0.9473 0.0501 0.1908 0.036 Uiso 1 1 calc R
H12B H 0.9578 -0.1382 0.1218 0.036 Uiso 1 1 calc R
H12C H 1.0491 -0.0717 0.1937 0.036 Uiso 1 1 calc R

loop_
_atom_site_aniso_label
_atom_site_aniso_U_11
_atom_site_aniso_U_22
_atom_site_aniso_U_33
_atom_site_aniso_U_23
_atom_site_aniso_U_13
_atom_site_aniso_U_12
C1 0.0273(8) 0.0244(10) 0.0189(7) -0.0051(7) 0.0020(7) 0.0064(7)
O2 0.0333(7) 0.0306(8) 0.0177(5) -0.0040(5) -0.0020(5) -0.0002(6)
O2' 0.0266(6) 0.0209(7) 0.0209(5) -0.0085(5) 0.0117(5) -0.0049(5)
C2 0.0233(8) 0.0217(9) 0.0151(7) 0.0015(7) 0.0045(6) -0.0016(7)
C3 0.0166(7) 0.0194(8) 0.0175(7) 0.0024(7) 0.0051(6) -0.0013(6)
C3' 0.0198(7) 0.0205(8) 0.0167(7) -0.0058(7) 0.0092(6) -0.0049(7)
C3A 0.0153(7) 0.0171(8) 0.0171(7) 0.0015(6) 0.0065(5) -0.0010(6)
O4 0.0294(6) 0.0237(7) 0.0283(6) -0.0013(5) 0.0070(5) 0.0085(5)
C4 0.0157(7) 0.0184(9) 0.0187(7) -0.0011(6) 0.0068(6) -0.0026(6)
C5 0.0184(7) 0.0158(8) 0.0165(7) -0.0055(6) 0.0055(6) -0.0025(6)
C6 0.0175(7) 0.0221(9) 0.0176(7) -0.0036(7) 0.0039(6) -0.0054(6)
C7 0.0140(7) 0.0243(9) 0.0165(7) 0.0014(7) 0.0019(6) -0.0021(7)
C8 0.0159(7) 0.0220(9) 0.0167(7) 0.0022(6) 0.0056(6) 0.0041(6)
C8A 0.0199(7) 0.0174(8) 0.0137(6) 0.0002(6) 0.0034(6) 0.0021(7)
C9 0.0206(8) 0.0338(11) 0.0231(8) 0.0010(8) 0.0009(7) 0.0078(8)
C10 0.0220(8) 0.0271(10) 0.0270(8) -0.0047(7) 0.0115(7) -0.0078(7)
C11 0.0279(9) 0.0290(10) 0.0189(7) -0.0005(7) 0.0078(7) -0.0060(8)
C12 0.0202(8) 0.0298(10) 0.0227(8) 0.0056(8) 0.0075(6) 0.0033(7)

loop_
_atom_type_symbol
_atom_type_description
_atom_type_scat_dispersion_real
_atom_type_scat_dispersion_imag
_atom_type_scat_source
C C 0.0033 0.0016 'International Tables Vol C Tables 4.2.6.8 and 6.1.1.4'
H H 0.0000 0.0000 'International Tables Vol C Tables 4.2.6.8 and 6.1.1.4'
O O 0.0106 0.0060 'International Tables Vol C Tables 4.2.6.8 and 6.1.1.4'

loop_
_geom_angle_atom_site_label_1
_geom_angle_atom_site_label_2
_geom_angle_atom_site_label_3
_geom_angle
C2 C1 C8A 105.82(14)
C2 C1 H1A 110.6
C8A C1 H1A 110.6
C2 C1 H1B 110.6
C8A C1 H1B 110.6
H1A C1 H1B 108.7
C5 O2' C3' 61.58(10)
O2 C2 C3 125.28(15)
O2 C2 C1 126.49(16)
C3 C2 C1 108.20(13)
C3A C3 C2 108.90(13)
C3A C3 C9 130.97(16)
C2 C3 C9 120.07(14)
O2' C3' C5 58.70(10)
O2' C3' C11 115.51(13)
C5 C3' C11 121.63(13)
O2' C3' C10 115.00(14)
C5 C3' C10 119.96(14)
C11 C3' C10 113.90(15)
C3 C3A C4 123.38(14)
C3 C3A C8A 113.25(14)
C4 C3A C8A 123.04(13)
O4 C4 C3A 122.11(14)
O4 C4 C5 120.64(14)
C3A C4 C5 117.25(14)
O2' C5 C3' 59.73(10)
O2' C5 C4 112.64(13)
C3' C5 C4 118.07(13)
O2' C5 C6 115.45(12)
C3' C5 C6 123.13(14)
C4 C5 C6 114.86(13)
C5 C6 C7 114.78(13)
C5 C6 H6A 108.6
C7 C6 H6A 108.6
C5 C6 H6B 108.6
C7 C6 H6B 108.6
H6A C6 H6B 107.5
C6 C7 C8 115.70(13)
C6 C7 H7A 108.4
C8 C7 H7A 108.4
C6 C7 H7B 108.4
C8 C7 H7B 108.4
H7A C7 H7B 107.4
C12 C8 C7 112.46(14)
C12 C8 C8A 113.34(13)
C7 C8 C8A 112.26(13)
C12 C8 H8 106.0
C7 C8 H8 106.0
C8A C8 H8 106.0
C3A C8A C1 103.11(12)
C3A C8A C8 116.29(14)
C1 C8A C8 113.54(13)
C3A C8A H8A 107.8
C1 C8A H8A 107.8
C8 C8A H8A 107.8
C3 C9 H9A 109.5
C3 C9 H9B 109.5
H9A C9 H9B 109.5
C3 C9 H9C 109.5
H9A C9 H9C 109.5
H9B C9 H9C 109.5
C3' C10 H10A 109.5
C3' C10 H10B 109.5
H10A C10 H10B 109.5
C3' C10 H10C 109.5
H10A C10 H10C 109.5
H10B C10 H10C 109.5
C3' C11 H11A 109.5
C3' C11 H11B 109.5
H11A C11 H11B 109.5
C3' C11 H11C 109.5
H11A C11 H11C 109.5
H11B C11 H11C 109.5
C8 C12 H12A 109.5
C8 C12 H12B 109.5
H12A C12 H12B 109.5
C8 C12 H12C 109.5
H12A C12 H12C 109.5
H12B C12 H12C 109.5

loop_
_geom_bond_atom_site_label_1
_geom_bond_atom_site_label_2
_geom_bond_distance
C1 C2 1.507(2)
C1 C8A 1.542(2)
C1 H1A 0.9900
C1 H1B 0.9900
O2 C2 1.2157(19)
O2' C5 1.4394(19)
O2' C3' 1.455(2)
C2 C3 1.483(2)
C3 C3A 1.351(2)
C3 C9 1.491(2)
C3' C5 1.482(2)
C3' C11 1.502(2)
C3' C10 1.510(2)
C3A C4 1.486(2)
C3A C8A 1.520(2)
O4 C4 1.215(2)
C4 C5 1.518(2)
C5 C6 1.521(2)
C6 C7 1.531(2)
C6 H6A 0.9900
C6 H6B 0.9900
C7 C8 1.532(2)
C7 H7A 0.9900
C7 H7B 0.9900
C8 C12 1.531(2)
C8 C8A 1.545(2)
C8 H8 1.0000
C8A H8A 1.0000
C9 H9A 0.9800
C9 H9B 0.9800
C9 H9C 0.9800
C10 H10A 0.9800
C10 H10B 0.9800
C10 H10C 0.9800
C11 H11A 0.9800
C11 H11B 0.9800
C11 H11C 0.9800
C12 H12A 0.9800
C12 H12B 0.9800
C12 H12C 0.9800

loop_
_geom_torsion_atom_site_label_1
_geom_torsion_atom_site_label_2
_geom_torsion_atom_site_label_3
_geom_torsion_atom_site_label_4
_geom_torsion
C8A C1 C2 O2 -170.39(17)
C8A C1 C2 C3 7.79(18)
O2 C2 C3 C3A 174.09(17)
C1 C2 C3 C3A -4.12(18)
O2 C2 C3 C9 -3.6(3)
C1 C2 C3 C9 178.20(16)
C5 O2' C3' C11 112.94(15)
C5 O2' C3' C10 -111.19(15)
C2 C3 C3A C4 -175.17(15)
C9 C3 C3A C4 2.2(3)
C2 C3 C3A C8A -1.48(18)
C9 C3 C3A C8A 175.86(17)
C3 C3A C4 O4 -17.4(2)
C8A C3A C4 O4 169.57(15)
C3 C3A C4 C5 162.19(15)
C8A C3A C4 C5 -10.9(2)
C3' O2' C5 C4 110.29(15)
C3' O2' C5 C6 -115.03(16)
C11 C3' C5 O2' -102.56(17)
C10 C3' C5 O2' 102.73(17)
O2' C3' C5 C4 -101.18(15)
C11 C3' C5 C4 156.25(16)
C10 C3' C5 C4 1.5(2)
O2' C3' C5 C6 102.31(16)
C11 C3' C5 C6 -0.3(2)
C10 C3' C5 C6 -154.96(16)
O4 C4 C5 O2' 23.8(2)
C3A C4 C5 O2' -155.76(13)
O4 C4 C5 C3' 90.4(2)
C3A C4 C5 C3' -89.13(18)
O4 C4 C5 C6 -111.17(17)
C3A C4 C5 C6 69.28(19)
O2' C5 C6 C7 145.66(14)
C3' C5 C6 C7 76.52(19)
C4 C5 C6 C7 -80.67(18)
C5 C6 C7 C8 65.25(19)
C6 C7 C8 C12 62.56(17)
C6 C7 C8 C8A -66.68(19)
C3 C3A C8A C1 6.21(18)
C4 C3A C8A C1 179.93(15)
C3 C3A C8A C8 131.13(14)
C4 C3A C8A C8 -55.2(2)
C2 C1 C8A C3A -8.17(17)
C2 C1 C8A C8 -134.86(15)
C12 C8 C8A C3A -49.65(18)
C7 C8 C8A C3A 79.13(17)
C12 C8 C8A C1 69.76(18)
C7 C8 C8A C1 -161.46(14)
